data_2237333
loop_
_publ_author_name
'Shalini, S.'
'Girija, C. R.'
'Simon, Lalitha'
'Srinivasan, K. K.'
'Venkatesha, T. V.'
'Jotani, M. M.'

_publ_section_title
;
 3-(3,4-Dimethoxybenzyl)chroman-4-one
;
_journal_coeditor_code HG5275
_journal_issue 2
_journal_name_full 'Acta Crystallographica Section E'
_journal_page_first o241
_journal_paper_doi 10.1107/S1600536813000925
_journal_volume 69
_journal_year 2013
_chemical_formula_iupac 'C18 H18 O4'
_chemical_formula_moiety 'C18 H18 O4'
_chemical_formula_sum 'C18 H18 O4'
_chemical_formula_weight 298.33
_chemical_name_systematic
;
3-(3,4-Dimethoxybenzyl)chroman-4-one
;
_space_group_IT_number 15
_symmetry_cell_setting monoclinic
_symmetry_space_group_name_Hall '-C 2yc'
_symmetry_space_group_name_H-M 'C 1 2/c 1'
_atom_sites_solution_hydrogens geom
_atom_sites_solution_primary direct
_atom_sites_solution_secondary difmap
_audit_creation_method 'WinGX routine CIF_UPDATE'
_cell_angle_alpha 90.0
_cell_angle_beta 118.568(3)
_cell_angle_gamma 90.0
_cell_formula_units_Z 8
_cell_length_a 30.414(4)
_cell_length_b 5.453(3)
_cell_length_c 20.661(5)
_cell_measurement_reflns_used 575
_cell_measurement_temperature 295(2)
_cell_measurement_theta_max 25.0
_cell_measurement_theta_min 2.0
_cell_volume 3009.4(19)
_computing_cell_refinement 'APEX2 and SAINT (Bruker, 2004)'
_computing_data_collection 'APEX2 (Bruker, 2004)'
_computing_data_reduction 'SAINT and XPREP (Bruker, 2004)'
_computing_molecular_graphics 'ORTEP-3 (Farrugia, 2012) and CAMERON (Watkin <i>et al.</i>, 1993)'
_computing_publication_material 'PARST (Nardelli, 1995) and WinGX (Farrugia, 2012)'
_computing_structure_refinement 'SHELXL97 (Sheldrick, 2008)'
_computing_structure_solution 'SIR92 (Altomare <i>et al.</i>, 1994)'
_diffrn_ambient_temperature 295(2)
_diffrn_measured_fraction_theta_full 0.999
_diffrn_measured_fraction_theta_max 0.999
_diffrn_measurement_device_type 'Bruker Kappa APEXII CCD'
_diffrn_measurement_method '\w and \f scan'
_diffrn_radiation_monochromator graphite
_diffrn_radiation_source 'fine-focus sealed tube'
_diffrn_radiation_type MoK\a
_diffrn_radiation_wavelength 0.71073
_diffrn_reflns_av_R_equivalents 0.0308
_diffrn_reflns_limit_h_max 34
_diffrn_reflns_limit_h_min -36
_diffrn_reflns_limit_k_max 6
_diffrn_reflns_limit_k_min -6
_diffrn_reflns_limit_l_max 25
_diffrn_reflns_limit_l_min -13
_diffrn_reflns_number 13379
_diffrn_reflns_theta_full 25.49
_diffrn_reflns_theta_max 25.49
_diffrn_reflns_theta_min 2.24
_exptl_absorpt_coefficient_mu 0.093
_exptl_absorpt_correction_T_max 0.991
_exptl_absorpt_correction_T_min 0.954
_exptl_absorpt_correction_type multi-scan
_exptl_absorpt_process_details '(SADABS; Sheldrick, 1996)'
_exptl_crystal_colour colourless
_exptl_crystal_density_diffrn 1.317
_exptl_crystal_density_method 'not measured'
_exptl_crystal_description block
_exptl_crystal_F_000 1264
_exptl_crystal_size_max 0.30
_exptl_crystal_size_mid 0.20
_exptl_crystal_size_min 0.20
_refine_diff_density_max 0.243
_refine_diff_density_min -0.138
_refine_ls_extinction_method none
_refine_ls_goodness_of_fit_ref 1.025
_refine_ls_hydrogen_treatment constr
_refine_ls_matrix_type full
_refine_ls_number_parameters 201
_refine_ls_number_reflns 2802
_refine_ls_number_restraints 0
_refine_ls_restrained_S_all 1.025
_refine_ls_R_factor_all 0.0695
_refine_ls_R_factor_gt 0.0453
_refine_ls_shift/su_max 0
_refine_ls_shift/su_mean 0
_refine_ls_structure_factor_coef Fsqd
_refine_ls_weighting_details 'calc w=1/[\s^2^(Fo^2^)+(0.0617P)^2^+1.6626P] where P=(Fo^2^+2Fc^2^)/3'
_refine_ls_weighting_scheme calc
_refine_ls_wR_factor_ref 0.1419
_reflns_number_gt 1955
_reflns_number_total 2802
_reflns_threshold_expression I>2sigma(I)
_cod_data_source_file hg5275.cif
_cod_data_source_block I
_cod_original_sg_symbol_H-M 'C 2/c'
_cod_database_code 2237333
_cod_database_fobs_code 2237333

loop_
_symmetry_equiv_pos_as_xyz
'x, y, z'
'-x, y, -z+1/2'
'x+1/2, y+1/2, z'
'-x+1/2, y+1/2, -z+1/2'
'-x, -y, -z'
'x, -y, z-1/2'
'-x+1/2, -y+1/2, -z'
'x+1/2, -y+1/2, z-1/2'

loop_
_atom_site_type_symbol
_atom_site_label
_atom_site_fract_x
_atom_site_fract_y
_atom_site_fract_z
_atom_site_U_iso_or_equiv
_atom_site_adp_type
_atom_site_calc_flag
_atom_site_refinement_flags
_atom_site_occupancy
O O1 0.29295(5) -0.2335(3) 0.08927(7) 0.0703(4) Uani d . 1
O O2 0.32093(6) 0.1349(3) 0.27652(7) 0.0795(5) Uani d . 1
O O3 0.03885(6) 0.2688(3) -0.10089(8) 0.0857(5) Uani d . 1
O O4 0.05593(6) -0.0630(3) -0.00297(9) 0.0828(5) Uani d . 1
C C1 0.26773(8) -0.0139(4) 0.08851(10) 0.0695(6) Uani d . 1
H H1A 0.2353 -0.0109 0.0445 0.083 Uiso calc R 1
H H1B 0.2869 0.125 0.0862 0.083 Uiso calc R 1
C C2 0.26030(7) 0.0125(4) 0.15473(10) 0.0591(5) Uani d . 1
H H2 0.2423 -0.1338 0.1569 0.071 Uiso calc R 1
C C3 0.31104(7) 0.0101(4) 0.22267(10) 0.0576(5) Uani d . 1
C C4 0.34695(7) -0.1611(4) 0.21878(10) 0.0558(5) Uani d . 1
C C5 0.39185(8) -0.2207(4) 0.28105(12) 0.0743(6) Uani d . 1
H H5 0.4002 -0.1446 0.3257 0.089 Uiso calc R 1
C C6 0.42394(9) -0.3901(5) 0.27737(16) 0.0874(8) Uani d . 1
H H6 0.4537 -0.4293 0.3193 0.105 Uiso calc R 1
C C7 0.41172(10) -0.5014(5) 0.21116(17) 0.0926(8) Uani d . 1
H H7 0.4336 -0.6151 0.2085 0.111 Uiso calc R 1
C C8 0.36811(9) -0.4479(4) 0.14941(15) 0.0809(7) Uani d . 1
H H8 0.3602 -0.5257 0.1051 0.097 Uiso calc R 1
C C9 0.33563(8) -0.2773(4) 0.15279(11) 0.0598(5) Uani d . 1
C C10 0.22947(8) 0.2319(4) 0.15249(12) 0.0725(6) Uani d . 1
H H10A 0.2481 0.3796 0.1555 0.087 Uiso calc R 1
H H10B 0.2245 0.2278 0.1955 0.087 Uiso calc R 1
C C11 0.17901(7) 0.2453(4) 0.08429(11) 0.0604(5) Uani d . 1
C C12 0.16944(8) 0.4179(4) 0.03117(12) 0.0681(6) Uani d . 1
H H12 0.1945 0.5279 0.0371 0.082 Uiso calc R 1
C C13 0.12308(9) 0.4315(4) -0.03128(12) 0.0692(6) Uani d . 1
H H13 0.1172 0.5511 -0.0666 0.083 Uiso calc R 1
C C14 0.08591(8) 0.2697(4) -0.04133(11) 0.0626(5) Uani d . 1
C C15 0.09518(7) 0.0896(4) 0.01179(11) 0.0602(5) Uani d . 1
C C16 0.14145(7) 0.0798(4) 0.07368(11) 0.0608(5) Uani d . 1
H H16 0.1477 -0.04 0.1091 0.073 Uiso calc R 1
C C17 0.02452(12) 0.4796(6) -0.14567(14) 0.1180(11) Uani d . 1
H H17A 0.0302 0.6225 -0.1155 0.177 Uiso calc R 1
H H17B -0.0103 0.4689 -0.1811 0.177 Uiso calc R 1
H H17C 0.044 0.4912 -0.1709 0.177 Uiso calc R 1
C C18 0.06175(10) -0.2336(5) 0.05250(14) 0.0907(8) Uani d . 1
H H18A 0.0881 -0.3467 0.0606 0.136 Uiso calc R 1
H H18B 0.031 -0.322 0.037 0.136 Uiso calc R 1
H H18C 0.0701 -0.1475 0.0974 0.136 Uiso calc R 1

loop_
_atom_site_aniso_label
_atom_site_aniso_U_11
_atom_site_aniso_U_22
_atom_site_aniso_U_33
_atom_site_aniso_U_12
_atom_site_aniso_U_13
_atom_site_aniso_U_23
O1 0.0715(9) 0.0778(10) 0.0596(8) 0.0033(8) 0.0297(7) -0.0169(7)
O2 0.0778(10) 0.0985(12) 0.0547(8) -0.0048(9) 0.0257(7) -0.0235(8)
O3 0.0705(10) 0.1063(13) 0.0663(9) 0.0163(9) 0.0214(8) 0.0078(9)
O4 0.0645(10) 0.0931(12) 0.0908(11) -0.0091(8) 0.0372(8) 0.0017(9)
C1 0.0716(14) 0.0771(14) 0.0552(12) 0.0045(11) 0.0266(10) -0.0073(10)
C2 0.0586(12) 0.0636(12) 0.0540(11) -0.0042(9) 0.0259(9) -0.0108(9)
C3 0.0601(12) 0.0652(12) 0.0491(10) -0.0107(9) 0.0275(9) -0.0071(9)
C4 0.0520(11) 0.0580(11) 0.0575(11) -0.0085(9) 0.0262(9) 0.0008(9)
C5 0.0647(14) 0.0821(15) 0.0700(13) -0.0081(12) 0.0272(11) 0.0052(11)
C6 0.0614(14) 0.0860(17) 0.1025(19) 0.0083(13) 0.0293(13) 0.0242(15)
C7 0.0870(18) 0.0789(17) 0.120(2) 0.0132(14) 0.0564(17) 0.0066(16)
C8 0.0863(17) 0.0707(15) 0.0970(17) 0.0048(13) 0.0530(15) -0.0066(13)
C9 0.0632(12) 0.0564(11) 0.0660(12) -0.0073(9) 0.0359(10) -0.0035(9)
C10 0.0687(14) 0.0697(14) 0.0707(13) 0.0027(11) 0.0264(11) -0.0177(11)
C11 0.0624(12) 0.0570(12) 0.0642(12) 0.0038(10) 0.0321(10) -0.0080(10)
C12 0.0704(14) 0.0621(13) 0.0795(14) -0.0028(10) 0.0419(12) -0.0047(11)
C13 0.0846(16) 0.0658(13) 0.0666(13) 0.0117(12) 0.0438(12) 0.0099(10)
C14 0.0615(12) 0.0734(14) 0.0552(11) 0.0108(11) 0.0297(10) -0.0025(10)
C15 0.0589(12) 0.0649(12) 0.0665(12) 0.0031(10) 0.0378(10) -0.0032(10)
C16 0.0662(13) 0.0614(12) 0.0594(11) 0.0086(10) 0.0338(10) 0.0024(9)
C17 0.128(2) 0.112(2) 0.0697(16) 0.0409(19) 0.0112(15) 0.0049(16)
C18 0.1060(19) 0.0895(18) 0.1038(18) -0.0211(15) 0.0720(16) -0.0050(15)

loop_
_atom_type_symbol
_atom_type_description
_atom_type_scat_dispersion_real
_atom_type_scat_dispersion_imag
_atom_type_scat_source
C C 0.0033 0.0016 'International Tables Vol C Tables 4.2.6.8 and 6.1.1.4'
H H 0 0 'International Tables Vol C Tables 4.2.6.8 and 6.1.1.4'
O O 0.0106 0.006 'International Tables Vol C Tables 4.2.6.8 and 6.1.1.4'

loop_
_geom_angle_atom_site_label_1
_geom_angle_atom_site_label_2
_geom_angle_atom_site_label_3
_geom_angle
C9 O1 C1 114.98(15)
C14 O3 C17 116.7(2)
C15 O4 C18 117.46(17)
O1 C1 C2 112.85(17)
O1 C1 H1A 109
C2 C1 H1A 109
O1 C1 H1B 109
C2 C1 H1B 109
H1A C1 H1B 107.8
C10 C2 C3 112.31(16)
C10 C2 C1 114.33(18)
C3 C2 C1 108.37(16)
C10 C2 H2 107.2
C3 C2 H2 107.2
C1 C2 H2 107.2
O2 C3 C4 122.84(18)
O2 C3 C2 122.88(19)
C4 C3 C2 114.26(16)
C9 C4 C5 118.2(2)
C9 C4 C3 120.14(17)
C5 C4 C3 121.58(18)
C6 C5 C4 121.0(2)
C6 C5 H5 119.5
C4 C5 H5 119.5
C5 C6 C7 119.4(2)
C5 C6 H6 120.3
C7 C6 H6 120.3
C8 C7 C6 121.1(2)
C8 C7 H7 119.5
C6 C7 H7 119.5
C7 C8 C9 119.7(2)
C7 C8 H8 120.1
C9 C8 H8 120.1
O1 C9 C8 116.51(19)
O1 C9 C4 122.91(18)
C8 C9 C4 120.6(2)
C2 C10 C11 114.02(16)
C2 C10 H10A 108.7
C11 C10 H10A 108.7
C2 C10 H10B 108.7
C11 C10 H10B 108.7
H10A C10 H10B 107.6
C12 C11 C16 118.52(19)
C12 C11 C10 120.9(2)
C16 C11 C10 120.57(19)
C11 C12 C13 121.0(2)
C11 C12 H12 119.5
C13 C12 H12 119.5
C14 C13 C12 120.4(2)
C14 C13 H13 119.8
C12 C13 H13 119.8
C13 C14 C15 119.46(19)
C13 C14 O3 124.8(2)
C15 C14 O3 115.75(19)
O4 C15 C16 125.46(19)
O4 C15 C14 115.26(18)
C16 C15 C14 119.28(19)
C15 C16 C11 121.32(19)
C15 C16 H16 119.3
C11 C16 H16 119.3
O3 C17 H17A 109.5
O3 C17 H17B 109.5
H17A C17 H17B 109.5
O3 C17 H17C 109.5
H17A C17 H17C 109.5
H17B C17 H17C 109.5
O4 C18 H18A 109.5
O4 C18 H18B 109.5
H18A C18 H18B 109.5
O4 C18 H18C 109.5
H18A C18 H18C 109.5
H18B C18 H18C 109.5

loop_
_geom_bond_atom_site_label_1
_geom_bond_atom_site_label_2
_geom_bond_distance
O1 C9 1.355(2)
O1 C1 1.418(3)
O2 C3 1.213(2)
O3 C14 1.371(2)
O3 C17 1.408(3)
O4 C15 1.365(2)
O4 C18 1.420(3)
C1 C2 1.496(3)
C1 H1A 0.97
C1 H1B 0.97
C2 C10 1.507(3)
C2 C3 1.510(3)
C2 H2 0.98
C3 C4 1.468(3)
C4 C9 1.389(3)
C4 C5 1.395(3)
C5 C6 1.372(3)
C5 H5 0.93
C6 C7 1.375(4)
C6 H6 0.93
C7 C8 1.362(3)
C7 H7 0.93
C8 C9 1.383(3)
C8 H8 0.93
C10 C11 1.509(3)
C10 H10A 0.97
C10 H10B 0.97
C11 C12 1.368(3)
C11 C16 1.388(3)
C12 C13 1.385(3)
C12 H12 0.93
C13 C14 1.369(3)
C13 H13 0.93
C14 C15 1.397(3)
C15 C16 1.377(3)
C16 H16 0.93
C17 H17A 0.96
C17 H17B 0.96
C17 H17C 0.96
C18 H18A 0.96
C18 H18B 0.96
C18 H18C 0.96

loop_
_geom_hbond_atom_site_label_D
_geom_hbond_atom_site_label_H
_geom_hbond_atom_site_label_A
_geom_hbond_site_symmetry_A
_geom_hbond_distance_DH
_geom_hbond_distance_HA
_geom_hbond_distance_DA
_geom_hbond_angle_DHA
_geom_hbond_publ_flag
C8 H8 Cg 1_545 0.96 2.87 3.755(4) 154 yes

loop_
_geom_torsion_atom_site_label_1
_geom_torsion_atom_site_label_2
_geom_torsion_atom_site_label_3
_geom_torsion_atom_site_label_4
_geom_torsion
C9 O1 C1 C2 -49.8(2)
O1 C1 C2 C10 -174.62(16)
O1 C1 C2 C3 59.3(2)
C10 C2 C3 O2 16.4(3)
C1 C2 C3 O2 143.6(2)
C10 C2 C3 C4 -165.23(17)
C1 C2 C3 C4 -38.0(2)
O2 C3 C4 C9 -172.37(19)
C2 C3 C4 C9 9.2(3)
O2 C3 C4 C5 10.7(3)
C2 C3 C4 C5 -167.68(18)
C9 C4 C5 C6 -0.2(3)
C3 C4 C5 C6 176.79(19)
C4 C5 C6 C7 0.4(4)
C5 C6 C7 C8 -0.6(4)
C6 C7 C8 C9 0.6(4)
C1 O1 C9 C8 -162.74(19)
C1 O1 C9 C4 17.7(3)
C7 C8 C9 O1 -179.9(2)
C7 C8 C9 C4 -0.4(3)
C5 C4 C9 O1 179.68(18)
C3 C4 C9 O1 2.7(3)
C5 C4 C9 C8 0.2(3)
C3 C4 C9 C8 -176.84(19)
C3 C2 C10 C11 178.29(17)
C1 C2 C10 C11 54.3(3)
C2 C10 C11 C12 -108.8(2)
C2 C10 C11 C16 70.3(3)
C16 C11 C12 C13 1.3(3)
C10 C11 C12 C13 -179.64(19)
C11 C12 C13 C14 -0.6(3)
C12 C13 C14 C15 -0.4(3)
C12 C13 C14 O3 179.69(18)
C17 O3 C14 C13 -14.9(3)
C17 O3 C14 C15 165.1(2)
C18 O4 C15 C16 5.3(3)
C18 O4 C15 C14 -174.00(18)
C13 C14 C15 O4 179.99(18)
O3 C14 C15 O4 0.0(3)
C13 C14 C15 C16 0.7(3)
O3 C14 C15 C16 -179.39(17)
O4 C15 C16 C11 -179.27(18)
C14 C15 C16 C11 0.0(3)
C12 C11 C16 C15 -0.9(3)
C10 C11 C16 C15 179.95(18)

loop_
_cod_related_entry_id
_cod_related_entry_database
_cod_related_entry_code
1 ChemSpider 10296752
